data_2234830
loop_
_publ_author_name
'Singh, Atul P.'
'Kim, Hee-Joon'

_publ_section_title
;
 Bis(methanesulfonato-\k<i>O</i>)(5,10,15,20-tetraphenylporphyrinato-\k^4^<i>N</i>,<i>N</i>',<i>N</i>'',<i>N</i>''')tin(IV)
 chloroform trisolvate
;
_journal_coeditor_code WM2606
_journal_issue 5
_journal_name_full 'Acta Crystallographica Section E'
_journal_page_first m626
_journal_paper_doi 10.1107/S1600536812015875
_journal_volume 68
_journal_year 2012
_chemical_formula_iupac '[Sn (C44 H28 N4) (C H3 O3 S)2], 3C H Cl3'
_chemical_formula_moiety 'C46 H34 N4 O6 S2 Sn, 3(C H Cl3)'
_chemical_formula_sum 'C49 H37 Cl9 N4 O6 S2 Sn'
_chemical_formula_weight 1279.69
_chemical_name_systematic
;
Bis(methanesulfonato-\k<i>O</i>)(5,10,15,20-tetraphenylporphyrinato-
\k^4^<i>N</i>,<i>N</i>'',<i>N</i>'',<i>N</i>''')tin(IV) chloroform trisolvate
;
_space_group_IT_number 15
_symmetry_cell_setting monoclinic
_symmetry_space_group_name_Hall '-C 2yc'
_symmetry_space_group_name_H-M 'C 1 2/c 1'
_atom_sites_solution_hydrogens geom
_atom_sites_solution_primary direct
_atom_sites_solution_secondary difmap
_audit_creation_method SHELXL
_cell_angle_alpha 90.00
_cell_angle_beta 120.9340(10)
_cell_angle_gamma 90.00
_cell_formula_units_Z 4
_cell_length_a 25.379(2)
_cell_length_b 11.6269(9)
_cell_length_c 20.860(3)
_cell_measurement_reflns_used 9494
_cell_measurement_temperature 150(2)
_cell_measurement_theta_max 27.55
_cell_measurement_theta_min 2.52
_cell_volume 5279.8(10)
_computing_cell_refinement 'SAINT (Bruker, 2009)'
_computing_data_collection 'APEX2 (Bruker, 2009)'
_computing_data_reduction 'SAINT (Bruker, 2009)'
_computing_molecular_graphics 'SHELXTL (Sheldrick, 2008)'
_computing_publication_material 'SHELXTL (Sheldrick, 2008)'
_computing_structure_refinement 'SHELXL97 (Sheldrick, 2008)'
_computing_structure_solution 'SHELXS97 (Sheldrick, 2008)'
_diffrn_ambient_temperature 150(2)
_diffrn_measured_fraction_theta_full 1.000
_diffrn_measured_fraction_theta_max 1.000
_diffrn_measurement_device_type 'Bruker APEXII CCD'
_diffrn_measurement_method '\f and \w scans'
_diffrn_radiation_monochromator Multilayer
_diffrn_radiation_source 'Turbo X-ray'
_diffrn_radiation_type MoK\a
_diffrn_radiation_wavelength 0.71073
_diffrn_reflns_av_R_equivalents 0.0346
_diffrn_reflns_av_sigmaI/netI 0.0277
_diffrn_reflns_limit_h_max 31
_diffrn_reflns_limit_h_min -31
_diffrn_reflns_limit_k_max 14
_diffrn_reflns_limit_k_min -14
_diffrn_reflns_limit_l_max 25
_diffrn_reflns_limit_l_min -24
_diffrn_reflns_number 22613
_diffrn_reflns_theta_full 25.99
_diffrn_reflns_theta_max 25.99
_diffrn_reflns_theta_min 1.87
_exptl_absorpt_coefficient_mu 1.071
_exptl_absorpt_correction_T_max 0.8482
_exptl_absorpt_correction_T_min 0.7652
_exptl_absorpt_correction_type multi-scan
_exptl_absorpt_process_details '(<i>SADABS</i>; Bruker, 2009)'
_exptl_crystal_colour violet
_exptl_crystal_density_diffrn 1.610
_exptl_crystal_density_method 'not measured'
_exptl_crystal_description block
_exptl_crystal_F_000 2568
_exptl_crystal_size_max 0.26
_exptl_crystal_size_mid 0.19
_exptl_crystal_size_min 0.16
_refine_diff_density_max 0.908
_refine_diff_density_min -0.856
_refine_ls_extinction_method none
_refine_ls_goodness_of_fit_ref 1.043
_refine_ls_hydrogen_treatment constr
_refine_ls_matrix_type full
_refine_ls_number_parameters 331
_refine_ls_number_reflns 5192
_refine_ls_number_restraints 0
_refine_ls_restrained_S_all 1.043
_refine_ls_R_factor_all 0.0390
_refine_ls_R_factor_gt 0.0329
_refine_ls_shift/su_max 0.000
_refine_ls_shift/su_mean 0.000
_refine_ls_structure_factor_coef Fsqd
_refine_ls_weighting_details 'calc w=1/[\s^2^(Fo^2^)+(0.0404P)^2^+12.8121P] where P=(Fo^2^+2Fc^2^)/3'
_refine_ls_weighting_scheme calc
_refine_ls_wR_factor_gt 0.0837
_refine_ls_wR_factor_ref 0.0879
_reflns_number_gt 4525
_reflns_number_total 5192
_reflns_threshold_expression >2sigma(I)
_cod_data_source_file wm2606.cif
_cod_data_source_block I
_cod_original_cell_volume 5279.9(9)
_cod_original_sg_symbol_H-M 'C 2/c'
_cod_database_code 2234830
_cod_database_fobs_code 2234830

loop_
_symmetry_equiv_pos_as_xyz
'x, y, z'
'-x, y, -z+1/2'
'x+1/2, y+1/2, z'
'-x+1/2, y+1/2, -z+1/2'
'-x, -y, -z'
'x, -y, z-1/2'
'-x+1/2, -y+1/2, -z'
'x+1/2, -y+1/2, z-1/2'

loop_
_atom_site_type_symbol
_atom_site_label
_atom_site_fract_x
_atom_site_fract_y
_atom_site_fract_z
_atom_site_U_iso_or_equiv
_atom_site_adp_type
_atom_site_calc_flag
_atom_site_refinement_flags
_atom_site_occupancy
_atom_site_symmetry_multiplicity
Sn Sn1 0.0000 0.0000 0.0000 0.02057(8) Uani d S 1 2
S S1 0.14343(3) -0.07734(6) 0.12355(4) 0.02780(15) Uani d . 1 1
O O1 0.07563(8) -0.07458(16) 0.09584(10) 0.0297(4) Uani d . 1 1
O O2 0.16993(10) 0.03546(19) 0.14721(12) 0.0408(5) Uani d . 1 1
O O3 0.15589(10) -0.13277(19) 0.07136(12) 0.0416(5) Uani d . 1 1
N N1 -0.05688(9) -0.08286(17) 0.02948(11) 0.0233(4) Uani d . 1 1
N N2 0.00374(9) 0.14274(17) 0.06239(11) 0.0228(4) Uani d . 1 1
C C1 -0.08282(12) -0.1898(2) 0.00474(14) 0.0256(5) Uani d . 1 1
C C2 -0.12325(13) -0.2100(2) 0.03274(15) 0.0299(6) Uani d . 1 1
H H2A -0.1465 -0.2779 0.0255 0.036 Uiso calc R 1 1
C C3 -0.12243(12) -0.1162(2) 0.07092(15) 0.0291(6) Uani d . 1 1
H H3A -0.1456 -0.1058 0.0946 0.035 Uiso calc R 1 1
C C4 -0.08066(12) -0.0349(2) 0.06968(14) 0.0250(5) Uani d . 1 1
C C5 -0.06792(12) 0.0747(2) 0.10157(14) 0.0247(5) Uani d . 1 1
C C6 -0.10283(12) 0.1116(2) 0.13798(14) 0.0261(5) Uani d . 1 1
C C7 -0.08757(13) 0.0719(3) 0.20824(15) 0.0335(6) Uani d . 1 1
H H7A -0.0543 0.0199 0.2342 0.040 Uiso calc R 1 1
C C8 -0.12063(14) 0.1076(3) 0.24057(17) 0.0408(7) Uani d . 1 1
H H8A -0.1093 0.0815 0.2892 0.049 Uiso calc R 1 1
C C9 -0.16933(15) 0.1800(3) 0.20320(19) 0.0429(8) Uani d . 1 1
H H9A -0.1922 0.2031 0.2254 0.051 Uiso calc R 1 1
C C10 -0.18547(16) 0.2199(3) 0.1334(2) 0.0464(8) Uani d . 1 1
H H10A -0.2194 0.2706 0.1076 0.056 Uiso calc R 1 1
C C11 -0.15213(14) 0.1861(3) 0.10063(17) 0.0372(7) Uani d . 1 1
H H11A -0.1632 0.2141 0.0525 0.045 Uiso calc R 1 1
C C12 -0.02762(11) 0.1554(2) 0.09967(13) 0.0239(5) Uani d . 1 1
C C13 -0.01197(12) 0.2649(2) 0.13580(15) 0.0279(6) Uani d . 1 1
H H13A -0.0268 0.2958 0.1657 0.033 Uiso calc R 1 1
C C14 0.02779(12) 0.3169(2) 0.12005(15) 0.0271(5) Uani d . 1 1
H H14A 0.0460 0.3904 0.1372 0.033 Uiso calc R 1 1
C C15 0.03759(11) 0.2412(2) 0.07293(14) 0.0239(5) Uani d . 1 1
C C16 0.07386(11) 0.2634(2) 0.04160(14) 0.0243(5) Uani d . 1 1
C C17 0.10721(12) 0.3760(2) 0.06105(14) 0.0248(5) Uani d . 1 1
C C18 0.08175(16) 0.4711(3) 0.0177(2) 0.0612(12) Uani d . 1 1
H H18A 0.0417 0.4664 -0.0253 0.073 Uiso calc R 1 1
C C19 0.11340(17) 0.5748(3) 0.0354(2) 0.0643(12) Uani d . 1 1
H H19A 0.0947 0.6405 0.0048 0.077 Uiso calc R 1 1
C C20 0.17068(14) 0.5828(2) 0.09582(18) 0.0375(7) Uani d . 1 1
H H20A 0.1926 0.6534 0.1077 0.045 Uiso calc R 1 1
C C21 0.19643(16) 0.4888(3) 0.1391(2) 0.0595(11) Uani d . 1 1
H H21A 0.2366 0.4940 0.1819 0.071 Uiso calc R 1 1
C C22 0.16519(15) 0.3853(3) 0.1222(2) 0.0525(9) Uani d . 1 1
H H22A 0.1841 0.3202 0.1531 0.063 Uiso calc R 1 1
C C23 0.17079(15) -0.1659(3) 0.20286(17) 0.0421(7) Uani d . 1 1
H H23A 0.2154 -0.1752 0.2265 0.063 Uiso calc R 1 1
H H23B 0.1509 -0.2414 0.1878 0.063 Uiso calc R 1 1
H H23C 0.1613 -0.1304 0.2384 0.063 Uiso calc R 1 1
C C24 0.22194(17) 0.5661(3) 0.3870(2) 0.0504(8) Uani d . 1 1
H H24A 0.2647 0.5432 0.4016 0.061 Uiso calc R 1 1
Cl Cl1 0.17224(7) 0.51173(11) 0.29855(8) 0.0916(4) Uani d . 1 1
Cl Cl2 0.20717(7) 0.51221(9) 0.45494(8) 0.0788(4) Uani d . 1 1
Cl Cl3 0.21860(5) 0.71697(8) 0.38628(6) 0.0621(3) Uani d . 1 1
C C25 0.0212(4) 0.6766(7) 0.2678(6) 0.070(2) Uani d P 0.50 1
H H25 0.0622 0.6907 0.3138 0.084 Uiso calc PR 0.50 1
Cl Cl4 0.02877(7) 0.75684(14) 0.20677(9) 0.1048(5) Uani d . 1 1
Cl Cl5 0.0137(3) 0.5484(3) 0.2778(3) 0.146(3) Uani d P 0.50 1

loop_
_atom_site_aniso_label
_atom_site_aniso_U_11
_atom_site_aniso_U_22
_atom_site_aniso_U_33
_atom_site_aniso_U_12
_atom_site_aniso_U_13
_atom_site_aniso_U_23
Sn1 0.02249(13) 0.01973(13) 0.02126(13) -0.00515(9) 0.01251(10) -0.00170(9)
S1 0.0274(3) 0.0302(3) 0.0260(3) 0.0002(3) 0.0140(3) 0.0005(3)
O1 0.0265(9) 0.0327(10) 0.0275(10) -0.0020(8) 0.0122(8) 0.0053(8)
O2 0.0397(12) 0.0418(11) 0.0446(12) -0.0139(10) 0.0244(10) -0.0095(10)
O3 0.0509(13) 0.0439(12) 0.0353(11) 0.0098(10) 0.0259(10) 0.0010(9)
N1 0.0262(11) 0.0218(10) 0.0237(11) -0.0053(8) 0.0140(9) -0.0017(8)
N2 0.0259(11) 0.0218(10) 0.0241(11) -0.0060(8) 0.0152(9) -0.0030(8)
C1 0.0266(13) 0.0231(12) 0.0258(13) -0.0050(10) 0.0126(11) 0.0008(10)
C2 0.0332(14) 0.0280(13) 0.0348(15) -0.0083(11) 0.0220(12) -0.0005(11)
C3 0.0315(14) 0.0304(14) 0.0322(14) -0.0073(11) 0.0213(12) -0.0028(11)
C4 0.0256(13) 0.0277(12) 0.0233(13) -0.0044(10) 0.0137(11) 0.0011(10)
C5 0.0261(13) 0.0280(13) 0.0212(12) -0.0025(10) 0.0131(11) 0.0002(10)
C6 0.0280(13) 0.0268(13) 0.0277(13) -0.0093(10) 0.0173(11) -0.0062(10)
C7 0.0316(14) 0.0431(16) 0.0285(14) -0.0044(12) 0.0174(12) 0.0006(12)
C8 0.0428(17) 0.0565(19) 0.0331(16) -0.0188(15) 0.0267(14) -0.0111(14)
C9 0.0468(18) 0.0452(18) 0.056(2) -0.0129(15) 0.0406(17) -0.0177(15)
C10 0.0442(18) 0.0385(17) 0.068(2) 0.0040(14) 0.0366(18) 0.0015(16)
C11 0.0398(16) 0.0370(16) 0.0408(17) 0.0028(13) 0.0250(14) 0.0057(13)
C12 0.0270(13) 0.0249(12) 0.0202(12) -0.0012(10) 0.0124(10) 0.0002(10)
C13 0.0297(13) 0.0272(13) 0.0290(14) -0.0026(11) 0.0167(12) -0.0045(11)
C14 0.0305(13) 0.0211(12) 0.0286(13) -0.0039(10) 0.0143(11) -0.0027(10)
C15 0.0235(12) 0.0222(12) 0.0230(12) -0.0034(10) 0.0098(10) -0.0005(10)
C16 0.0247(12) 0.0220(12) 0.0249(13) -0.0036(10) 0.0119(11) 0.0006(10)
C17 0.0272(13) 0.0219(12) 0.0293(13) -0.0052(10) 0.0174(11) -0.0025(10)
C18 0.0387(18) 0.0378(18) 0.063(2) -0.0121(15) -0.0052(17) 0.0162(17)
C19 0.049(2) 0.0291(16) 0.074(3) -0.0094(15) 0.0023(19) 0.0189(17)
C20 0.0394(16) 0.0238(13) 0.0507(18) -0.0099(12) 0.0242(15) -0.0067(13)
C21 0.0374(18) 0.0354(18) 0.063(2) -0.0132(14) -0.0052(17) 0.0039(16)
C22 0.0418(18) 0.0301(16) 0.052(2) -0.0078(13) 0.0004(16) 0.0109(14)
C23 0.0398(17) 0.0498(18) 0.0309(15) 0.0100(14) 0.0140(13) 0.0115(14)
C24 0.056(2) 0.053(2) 0.055(2) 0.0161(17) 0.0373(18) 0.0061(17)
Cl1 0.0975(10) 0.0843(9) 0.0691(8) -0.0046(7) 0.0257(7) -0.0116(6)
Cl2 0.1253(11) 0.0547(6) 0.0981(9) 0.0140(6) 0.0872(9) 0.0121(5)
Cl3 0.0740(6) 0.0512(5) 0.0733(6) 0.0138(5) 0.0466(6) 0.0105(5)
C25 0.059(5) 0.060(5) 0.083(7) -0.006(3) 0.031(5) -0.009(4)
Cl4 0.0796(9) 0.1124(11) 0.1096(11) 0.0073(8) 0.0395(8) 0.0276(9)
Cl5 0.169(6) 0.0757(16) 0.248(8) 0.053(3) 0.146(6) 0.069(3)

loop_
_atom_type_symbol
_atom_type_description
_atom_type_scat_dispersion_real
_atom_type_scat_dispersion_imag
_atom_type_scat_source
C C 0.0033 0.0016 'International Tables Vol C Tables 4.2.6.8 and 6.1.1.4'
H H 0.0000 0.0000 'International Tables Vol C Tables 4.2.6.8 and 6.1.1.4'
N N 0.0061 0.0033 'International Tables Vol C Tables 4.2.6.8 and 6.1.1.4'
O O 0.0106 0.0060 'International Tables Vol C Tables 4.2.6.8 and 6.1.1.4'
S S 0.1246 0.1234 'International Tables Vol C Tables 4.2.6.8 and 6.1.1.4'
Sn Sn -0.6537 1.4246 'International Tables Vol C Tables 4.2.6.8 and 6.1.1.4'
Cl Cl 0.1484 0.1585 'International Tables Vol C Tables 4.2.6.8 and 6.1.1.4'

loop_
_geom_angle_atom_site_label_1
_geom_angle_atom_site_label_2
_geom_angle_atom_site_label_3
_geom_angle_site_symmetry_1
_geom_angle_site_symmetry_3
_geom_angle
N1 Sn1 N1 . 5 180.00(7)
N1 Sn1 N2 . 5 90.01(8)
N1 Sn1 N2 5 5 89.99(8)
N1 Sn1 N2 . . 89.99(8)
N1 Sn1 N2 5 . 90.01(8)
N2 Sn1 N2 5 . 180.0
N1 Sn1 O1 . . 87.77(8)
N1 Sn1 O1 5 . 92.23(8)
N2 Sn1 O1 5 . 89.52(8)
N2 Sn1 O1 . . 90.48(8)
N1 Sn1 O1 . 5 92.23(8)
N1 Sn1 O1 5 5 87.77(8)
N2 Sn1 O1 5 5 90.47(8)
N2 Sn1 O1 . 5 89.53(8)
O1 Sn1 O1 . 5 180.0
O3 S1 O2 . . 115.02(13)
O3 S1 O1 . . 111.86(12)
O2 S1 O1 . . 110.60(12)
O3 S1 C23 . . 108.45(14)
O2 S1 C23 . . 108.75(15)
O1 S1 C23 . . 101.19(13)
S1 O1 Sn1 . . 132.25(11)
C1 N1 C4 . . 108.6(2)
C1 N1 Sn1 . . 125.42(17)
C4 N1 Sn1 . . 125.57(16)
C12 N2 C15 . . 108.3(2)
C12 N2 Sn1 . . 125.80(16)
C15 N2 Sn1 . . 125.87(16)
N1 C1 C16 . 5 126.7(2)
N1 C1 C2 . . 107.4(2)
C16 C1 C2 5 . 125.9(2)
C3 C2 C1 . . 108.1(2)
C3 C2 H2A . . 125.9
C1 C2 H2A . . 125.9
C2 C3 C4 . . 108.2(2)
C2 C3 H3A . . 125.9
C4 C3 H3A . . 125.9
N1 C4 C5 . . 126.3(2)
N1 C4 C3 . . 107.7(2)
C5 C4 C3 . . 125.9(2)
C4 C5 C12 . . 126.2(2)
C4 C5 C6 . . 116.8(2)
C12 C5 C6 . . 117.0(2)
C11 C6 C7 . . 118.9(3)
C11 C6 C5 . . 119.5(2)
C7 C6 C5 . . 121.6(2)
C8 C7 C6 . . 120.3(3)
C8 C7 H7A . . 119.8
C6 C7 H7A . . 119.8
C9 C8 C7 . . 120.4(3)
C9 C8 H8A . . 119.8
C7 C8 H8A . . 119.8
C8 C9 C10 . . 120.2(3)
C8 C9 H9A . . 119.9
C10 C9 H9A . . 119.9
C9 C10 C11 . . 120.0(3)
C9 C10 H10A . . 120.0
C11 C10 H10A . . 120.0
C6 C11 C10 . . 120.1(3)
C6 C11 H11A . . 119.9
C10 C11 H11A . . 119.9
N2 C12 C5 . . 125.8(2)
N2 C12 C13 . . 108.0(2)
C5 C12 C13 . . 126.2(2)
C14 C13 C12 . . 108.1(2)
C14 C13 H13A . . 126.0
C12 C13 H13A . . 126.0
C13 C14 C15 . . 107.8(2)
C13 C14 H14A . . 126.1
C15 C14 H14A . . 126.1
N2 C15 C16 . . 125.7(2)
N2 C15 C14 . . 107.8(2)
C16 C15 C14 . . 126.5(2)
C1 C16 C15 5 . 126.3(2)
C1 C16 C17 5 . 117.0(2)
C15 C16 C17 . . 116.7(2)
C18 C17 C22 . . 118.0(3)
C18 C17 C16 . . 121.4(2)
C22 C17 C16 . . 120.6(2)
C17 C18 C19 . . 121.0(3)
C17 C18 H18A . . 119.5
C19 C18 H18A . . 119.5
C20 C19 C18 . . 120.3(3)
C20 C19 H19A . . 119.8
C18 C19 H19A . . 119.8
C19 C20 C21 . . 119.1(3)
C19 C20 H20A . . 120.4
C21 C20 H20A . . 120.4
C20 C21 C22 . . 121.0(3)
C20 C21 H21A . . 119.5
C22 C21 H21A . . 119.5
C17 C22 C21 . . 120.5(3)
C17 C22 H22A . . 119.8
C21 C22 H22A . . 119.8
S1 C23 H23A . . 109.5
S1 C23 H23B . . 109.5
H23A C23 H23B . . 109.5
S1 C23 H23C . . 109.5
H23A C23 H23C . . 109.5
H23B C23 H23C . . 109.5
Cl1 C24 Cl2 . . 112.9(2)
Cl1 C24 Cl3 . . 110.4(2)
Cl2 C24 Cl3 . . 109.52(19)
Cl1 C24 H24A . . 107.9
Cl2 C24 H24A . . 107.9
Cl3 C24 H24A . . 107.9
Cl5 C25 Cl4 . . 136.0(7)
Cl5 C25 Cl4 . 2 107.4(6)
Cl4 C25 Cl4 . 2 107.5(4)
Cl5 C25 H25 . . 99.8
Cl4 C25 H25 . . 99.8
Cl4 C25 H25 2 . 99.8
C25 Cl4 C25 . 2 30.5(5)
Cl5 Cl5 C25 2 . 84.5(4)
Cl5 Cl5 C25 2 2 60.8(4)
C25 Cl5 C25 . 2 32.7(6)

loop_
_geom_bond_atom_site_label_1
_geom_bond_atom_site_label_2
_geom_bond_site_symmetry_2
_geom_bond_distance
Sn1 N1 . 2.074(2)
Sn1 N1 5 2.074(2)
Sn1 N2 5 2.081(2)
Sn1 N2 . 2.081(2)
Sn1 O1 . 2.1184(18)
Sn1 O1 5 2.1185(18)
S1 O3 . 1.434(2)
S1 O2 . 1.440(2)
S1 O1 . 1.5077(19)
S1 C23 . 1.760(3)
N1 C1 . 1.377(3)
N1 C4 . 1.378(3)
N2 C12 . 1.377(3)
N2 C15 . 1.380(3)
C1 C16 5 1.394(4)
C1 C2 . 1.437(4)
C2 C3 . 1.344(4)
C2 H2A . 0.9500
C3 C4 . 1.431(3)
C3 H3A . 0.9500
C4 C5 . 1.397(4)
C5 C12 . 1.403(3)
C5 C6 . 1.496(4)
C6 C11 . 1.386(4)
C6 C7 . 1.388(4)
C7 C8 . 1.383(4)
C7 H7A . 0.9500
C8 C9 . 1.361(5)
C8 H8A . 0.9500
C9 C10 . 1.374(5)
C9 H9A . 0.9500
C10 C11 . 1.390(4)
C10 H10A . 0.9500
C11 H11A . 0.9500
C12 C13 . 1.427(4)
C13 C14 . 1.354(4)
C13 H13A . 0.9500
C14 C15 . 1.433(4)
C14 H14A . 0.9500
C15 C16 . 1.400(4)
C16 C1 5 1.394(4)
C16 C17 . 1.498(3)
C17 C18 . 1.363(4)
C17 C22 . 1.369(4)
C18 C19 . 1.389(5)
C18 H18A . 0.9500
C19 C20 . 1.352(5)
C19 H19A . 0.9500
C20 C21 . 1.353(4)
C20 H20A . 0.9500
C21 C22 . 1.383(4)
C21 H21A . 0.9500
C22 H22A . 0.9500
C23 H23A . 0.9800
C23 H23B . 0.9800
C23 H23C . 0.9800
C24 Cl1 . 1.733(4)
C24 Cl2 . 1.756(4)
C24 Cl3 . 1.756(4)
C24 H24A . 1.0000
C25 Cl5 . 1.530(9)
C25 Cl4 . 1.667(10)
C25 Cl4 2 1.858(9)
C25 H25 . 1.0000
Cl4 C25 2 1.858(9)
Cl5 Cl5 2 0.999(10)
Cl5 C25 2 1.745(9)

loop_
_geom_hbond_atom_site_label_D
_geom_hbond_atom_site_label_H
_geom_hbond_atom_site_label_A
_geom_hbond_site_symmetry_A
_geom_hbond_distance_DH
_geom_hbond_distance_HA
_geom_hbond_distance_DA
_geom_hbond_angle_DHA
C8 H8A O2 2 0.95 2.55 3.280(4) 133.5
C24 H24A O2 4 1.00 2.35 3.191(4) 140.8

loop_
_geom_torsion_atom_site_label_1
_geom_torsion_atom_site_label_2
_geom_torsion_atom_site_label_3
_geom_torsion_atom_site_label_4
_geom_torsion_site_symmetry_1
_geom_torsion_site_symmetry_4
_geom_torsion
O3 S1 O1 Sn1 . . -60.68(19)
O2 S1 O1 Sn1 . . 68.94(18)
C23 S1 O1 Sn1 . . -175.95(16)
N1 Sn1 O1 S1 . . 172.62(16)
N1 Sn1 O1 S1 5 . -7.38(16)
N2 Sn1 O1 S1 5 . 82.59(16)
N2 Sn1 O1 S1 . . -97.41(16)
N2 Sn1 N1 C1 5 . -2.8(2)
N2 Sn1 N1 C1 . . 177.2(2)
O1 Sn1 N1 C1 . . -92.3(2)
O1 Sn1 N1 C1 5 . 87.7(2)
N2 Sn1 N1 C4 5 . -174.7(2)
N2 Sn1 N1 C4 . . 5.3(2)
O1 Sn1 N1 C4 . . 95.8(2)
O1 Sn1 N1 C4 5 . -84.2(2)
N1 Sn1 N2 C12 . . -3.1(2)
N1 Sn1 N2 C12 5 . 176.9(2)
O1 Sn1 N2 C12 . . -90.9(2)
O1 Sn1 N2 C12 5 . 89.1(2)
N1 Sn1 N2 C15 . . 177.5(2)
N1 Sn1 N2 C15 5 . -2.5(2)
O1 Sn1 N2 C15 . . 89.8(2)
O1 Sn1 N2 C15 5 . -90.2(2)
C4 N1 C1 C16 . 5 175.8(3)
Sn1 N1 C1 C16 . 5 2.8(4)
C4 N1 C1 C2 . . -1.6(3)
Sn1 N1 C1 C2 . . -174.65(17)
N1 C1 C2 C3 . . 1.8(3)
C16 C1 C2 C3 5 . -175.7(3)
C1 C2 C3 C4 . . -1.2(3)
C1 N1 C4 C5 . . -177.3(2)
Sn1 N1 C4 C5 . . -4.2(4)
C1 N1 C4 C3 . . 0.9(3)
Sn1 N1 C4 C3 . . 173.93(17)
C2 C3 C4 N1 . . 0.2(3)
C2 C3 C4 C5 . . 178.4(3)
N1 C4 C5 C12 . . -1.2(4)
C3 C4 C5 C12 . . -179.1(3)
N1 C4 C5 C6 . . 175.6(2)
C3 C4 C5 C6 . . -2.2(4)
C4 C5 C6 C11 . . -101.8(3)
C12 C5 C6 C11 . . 75.3(3)
C4 C5 C6 C7 . . 77.4(3)
C12 C5 C6 C7 . . -105.5(3)
C11 C6 C7 C8 . . -0.9(4)
C5 C6 C7 C8 . . 179.9(3)
C6 C7 C8 C9 . . 1.5(4)
C7 C8 C9 C10 . . -1.2(5)
C8 C9 C10 C11 . . 0.2(5)
C7 C6 C11 C10 . . 0.0(4)
C5 C6 C11 C10 . . 179.2(3)
C9 C10 C11 C6 . . 0.4(5)
C15 N2 C12 C5 . . 178.9(2)
Sn1 N2 C12 C5 . . -0.5(4)
C15 N2 C12 C13 . . -1.0(3)
Sn1 N2 C12 C13 . . 179.53(17)
C4 C5 C12 N2 . . 3.9(4)
C6 C5 C12 N2 . . -173.0(2)
C4 C5 C12 C13 . . -176.2(3)
C6 C5 C12 C13 . . 6.9(4)
N2 C12 C13 C14 . . 0.3(3)
C5 C12 C13 C14 . . -179.6(3)
C12 C13 C14 C15 . . 0.5(3)
C12 N2 C15 C16 . . -177.5(2)
Sn1 N2 C15 C16 . . 2.0(4)
C12 N2 C15 C14 . . 1.3(3)
Sn1 N2 C15 C14 . . -179.23(16)
C13 C14 C15 N2 . . -1.1(3)
C13 C14 C15 C16 . . 177.6(3)
N2 C15 C16 C1 . 5 -0.9(4)
C14 C15 C16 C1 . 5 -179.4(3)
N2 C15 C16 C17 . . -179.5(2)
C14 C15 C16 C17 . . 1.9(4)
C1 C16 C17 C18 5 . 89.4(4)
C15 C16 C17 C18 . . -91.8(4)
C1 C16 C17 C22 5 . -88.7(4)
C15 C16 C17 C22 . . 90.1(3)
C22 C17 C18 C19 . . -0.7(6)
C16 C17 C18 C19 . . -178.9(4)
C17 C18 C19 C20 . . 0.8(7)
C18 C19 C20 C21 . . -0.6(7)
C19 C20 C21 C22 . . 0.3(7)
C18 C17 C22 C21 . . 0.4(6)
C16 C17 C22 C21 . . 178.6(4)
C20 C21 C22 C17 . . -0.2(7)
Cl5 C25 Cl4 C25 . 2 80.4(10)
Cl4 C25 Cl4 C25 2 2 -60.6(7)
Cl4 C25 Cl5 Cl5 . 2 -39.6(13)
Cl4 C25 Cl5 Cl5 2 2 101.5(9)
Cl4 C25 Cl5 C25 . 2 -80.3(14)
Cl4 C25 Cl5 C25 2 2 60.8(10)
